data_7038212
loop_
_publ_author_name
'Zhao, Hai-Qing'
'Yang, Shui-Ping'
'Ding, Ni-Ni'
'Qin, Liang'
'Qiu, Gui-Hua'
'Chen, Jin-Xiang'
'Zhang, Wen-Hua'
'Chen, Wen-Hua'
'Hor, T. S. Andy'

_publ_section_title
;
 A zwitterionic 1D/2D polymer co-crystal and its polymorphic
 sub-components: a highly selective sensing platform for HIV ds-DNA
 sequences.
;
_journal_issue 12
_journal_name_full 'Dalton transactions (Cambridge, England : 2003)'
_journal_page_first 5092
_journal_page_last 5100
_journal_paper_doi 10.1039/c5dt04410c
_journal_volume 45
_journal_year 2016
_chemical_formula_moiety 'C38 H26 Cu N4 O8'
_chemical_formula_sum 'C38 H26 Cu N4 O8'
_chemical_formula_weight 730.17
_space_group_IT_number 14
_symmetry_cell_setting monoclinic
_symmetry_space_group_name_Hall '-P 2ybc'
_symmetry_space_group_name_H-M 'P 1 21/c 1'
_atom_sites_solution_hydrogens geom
_atom_sites_solution_primary direct
_atom_sites_solution_secondary difmap
_audit_creation_method SHELXL-97
_audit_update_record
;
2015-08-24 deposited with the CCDC.
2016-02-01 downloaded from the CCDC.
;
_cell_angle_alpha 90.00
_cell_angle_beta 95.882(8)
_cell_angle_gamma 90.00
_cell_formula_units_Z 4
_cell_length_a 9.038(3)
_cell_length_b 38.492(14)
_cell_length_c 13.702(5)
_cell_measurement_reflns_used 7840
_cell_measurement_temperature 153(2)
_cell_measurement_theta_max 25.39
_cell_measurement_theta_min 2.26
_cell_volume 4742(3)
_computing_cell_refinement 'ApexII (Bruker, 2011)'
_computing_data_collection 'ApexII (Bruker, 2011)'
_computing_data_reduction 'ApexII (Bruker, 2011)'
_computing_molecular_graphics 'SHELXL-97 (Sheldrick, 2008)'
_computing_publication_material 'publCIF (Westrip, 2010)'
_computing_structure_refinement 'SHELXL-97 (Sheldrick, 2008)'
_computing_structure_solution 'SHELXS-97 (Sheldrick, 2008)'
_diffrn_ambient_temperature 153(2)
_diffrn_measured_fraction_theta_full 0.973
_diffrn_measured_fraction_theta_max 0.973
_diffrn_measurement_device_type 'Bruker ApexII'
_diffrn_measurement_method 'phi and omega scans'
_diffrn_radiation_monochromator graphite
_diffrn_radiation_source 'fine-focus sealed tube'
_diffrn_radiation_type MoK\a
_diffrn_radiation_wavelength 0.71073
_diffrn_reflns_av_R_equivalents 0.1175
_diffrn_reflns_av_sigmaI/netI 0.1281
_diffrn_reflns_limit_h_max 11
_diffrn_reflns_limit_h_min -11
_diffrn_reflns_limit_k_max 49
_diffrn_reflns_limit_k_min -50
_diffrn_reflns_limit_l_max 14
_diffrn_reflns_limit_l_min -17
_diffrn_reflns_number 44317
_diffrn_reflns_theta_full 27.91
_diffrn_reflns_theta_max 27.91
_diffrn_reflns_theta_min 1.58
_diffrn_standards_decay_% 0
_diffrn_standards_interval_count 0
_diffrn_standards_interval_time 0
_diffrn_standards_number 0
_exptl_absorpt_coefficient_mu 0.504
_exptl_absorpt_correction_T_max 0.8636
_exptl_absorpt_correction_T_min 0.7520
_exptl_absorpt_correction_type multi-scan
_exptl_absorpt_process_details 'SADABS, (Sheldrick 2008)'
_exptl_crystal_colour blue
_exptl_crystal_density_diffrn 1.023
_exptl_crystal_density_method 'not measured'
_exptl_crystal_description block
_exptl_crystal_F_000 1500
_exptl_crystal_size_max 0.60
_exptl_crystal_size_mid 0.40
_exptl_crystal_size_min 0.30
_platon_squeeze_details
;
;
_refine_diff_density_max 0.825
_refine_diff_density_min -0.971
_refine_diff_density_rms 0.102
_refine_ls_extinction_method none
_refine_ls_goodness_of_fit_ref 0.957
_refine_ls_hydrogen_treatment mixed
_refine_ls_matrix_type full
_refine_ls_number_parameters 488
_refine_ls_number_reflns 11037
_refine_ls_number_restraints 64
_refine_ls_restrained_S_all 0.957
_refine_ls_R_factor_all 0.1355
_refine_ls_R_factor_gt 0.0893
_refine_ls_shift/su_max 0.001
_refine_ls_shift/su_mean 0.000
_refine_ls_structure_factor_coef Fsqd
_refine_ls_weighting_details 'calc w=1/[\s^2^(Fo^2^)+(0.1309P)^2^+0.0000P] where P=(Fo^2^+2Fc^2^)/3'
_refine_ls_weighting_scheme calc
_refine_ls_wR_factor_gt 0.2193
_refine_ls_wR_factor_ref 0.2432
_reflns_number_gt 6179
_reflns_number_total 11037
_reflns_threshold_expression >2sigma(I)
_cod_data_source_file c5dt04410c2.cif
_cod_data_source_block Cpx3
_cod_depositor_comments 'Adding full bibliography for 7038210--7038213.cif.'
_cod_original_sg_symbol_H-M P2(1)/c
_cod_database_code 7038212

loop_
_symmetry_equiv_pos_as_xyz
'x, y, z'
'-x, y+1/2, -z+1/2'
'-x, -y, -z'
'x, -y-1/2, z-1/2'

loop_
_atom_site_label
_atom_site_type_symbol
_atom_site_fract_x
_atom_site_fract_y
_atom_site_fract_z
_atom_site_U_iso_or_equiv
_atom_site_adp_type
_atom_site_occupancy
_atom_site_symmetry_multiplicity
_atom_site_calc_flag
_atom_site_refinement_flags
_atom_site_disorder_assembly
_atom_site_disorder_group
Cu1 Cu 0.96903(6) 0.887685(13) 0.12549(4) 0.02738(17) Uani 1 1 d . . .
O1 O 1.1292(3) 0.91452(8) 0.0738(2) 0.0348(7) Uani 1 1 d . . .
O2 O 1.3200(4) 0.87934(8) 0.1178(2) 0.0408(8) Uani 1 1 d . . .
O3 O 1.8109(3) 0.92841(8) 0.0836(2) 0.0365(7) Uani 1 1 d . . .
O4 O 1.8460(4) 0.95501(12) -0.0591(3) 0.0709(14) Uani 1 1 d . . .
O5 O 0.8162(3) 0.85779(8) 0.1779(2) 0.0365(7) Uani 1 1 d . . .
O6 O 1.0136(4) 0.82600(10) 0.2244(4) 0.0647(12) Uani 1 1 d . . .
N1 N 1.2581(4) 0.98028(10) -0.2765(3) 0.0336(9) Uani 1 1 d . . .
N2 N 1.0272(4) 0.90582(10) -0.7384(2) 0.0308(8) Uani 1 1 d . . .
N3 N 0.8094(5) 0.76574(10) 0.5575(3) 0.0402(10) Uani 1 1 d . . .
N4 N 0.9330(4) 0.86155(10) 0.9969(3) 0.0329(8) Uani 1 1 d . . .
C1 C 1.2631(5) 0.90596(11) 0.0753(3) 0.0306(9) Uani 1 1 d . . .
C2 C 1.3574(4) 0.92898(11) 0.0189(3) 0.0264(9) Uani 1 1 d . . .
C3 C 1.2939(5) 0.95290(12) -0.0507(3) 0.0341(10) Uani 1 1 d . . .
H3 H 1.1888 0.9554 -0.0602 0.041 Uiso 1 1 calc R . .
C4 C 1.3804(5) 0.97256(11) -0.1047(3) 0.0271(9) Uani 1 1 d . . .
C5 C 1.5345(5) 0.96911(11) -0.0907(3) 0.0279(9) Uani 1 1 d . . .
H5 H 1.5949 0.9821 -0.1303 0.033 Uiso 1 1 calc R . .
C6 C 1.6013(5) 0.94669(11) -0.0187(3) 0.0285(9) Uani 1 1 d . . .
C7 C 1.5116(4) 0.92686(11) 0.0352(3) 0.0276(9) Uani 1 1 d . . .
H7 H 1.5559 0.9116 0.0842 0.033 Uiso 1 1 calc R . .
C8 C 1.7692(4) 0.94362(11) 0.0033(3) 0.0303(9) Uani 1 1 d . . .
C9 C 1.3092(5) 0.99783(12) -0.1815(3) 0.0353(10) Uani 1 1 d . . .
H9A H 1.2231 1.0092 -0.1556 0.042 Uiso 1 1 calc R . .
H9B H 1.3822 1.0161 -0.1935 0.042 Uiso 1 1 calc R . .
C10 C 1.1132(5) 0.97502(14) -0.3029(3) 0.0408(12) Uani 1 1 d . . .
H10 H 1.0422 0.9824 -0.2606 0.049 Uiso 1 1 calc R . .
C11 C 1.0657(5) 0.95911(15) -0.3900(4) 0.0487(14) Uani 1 1 d . . .
H11 H 0.9623 0.9553 -0.4062 0.058 Uiso 1 1 calc R . .
C12 C 1.1613(5) 0.94868(12) -0.4533(3) 0.0340(10) Uani 1 1 d . . .
C13 C 1.3126(5) 0.95505(15) -0.4258(4) 0.0477(13) Uani 1 1 d . . .
H13 H 1.3842 0.9486 -0.4686 0.057 Uiso 1 1 calc R . .
C14 C 1.3577(5) 0.97033(15) -0.3382(4) 0.0461(13) Uani 1 1 d . . .
H14 H 1.4607 0.9741 -0.3201 0.055 Uiso 1 1 calc R . .
C15 C 1.1137(5) 0.93249(12) -0.5508(3) 0.0312(10) Uani 1 1 d . . .
C16 C 0.9753(5) 0.94019(13) -0.6002(3) 0.0373(11) Uani 1 1 d . . .
H16 H 0.9073 0.9546 -0.5704 0.045 Uiso 1 1 calc R . .
C17 C 0.9377(5) 0.92662(14) -0.6935(3) 0.0413(12) Uani 1 1 d . . .
H17 H 0.8436 0.9325 -0.7268 0.050 Uiso 1 1 calc R . .
C18 C 1.1573(5) 0.89688(15) -0.6879(4) 0.0447(13) Uani 1 1 d . . .
H18 H 1.2209 0.8810 -0.7163 0.054 Uiso 1 1 calc R . .
C19 C 1.2010(5) 0.91036(14) -0.5948(4) 0.0428(12) Uani 1 1 d . . .
H19 H 1.2944 0.9038 -0.5619 0.051 Uiso 1 1 calc R . .
C20 C 0.8782(6) 0.83075(12) 0.2179(4) 0.0410(11) Uani 1 1 d . . .
C21 C 0.7808(5) 0.80384(12) 0.2548(3) 0.0353(10) Uani 1 1 d . . .
C22 C 0.8210(5) 0.78563(11) 0.3427(3) 0.0362(10) Uani 1 1 d . . .
H22 H 0.9137 0.7906 0.3792 0.043 Uiso 1 1 calc R . .
C23 C 0.7316(6) 0.76118(12) 0.3769(3) 0.0364(11) Uani 1 1 d . . .
C24 C 0.5989(6) 0.75287(13) 0.3211(4) 0.0416(11) Uani 1 1 d . A .
H24 H 0.5354 0.7357 0.3444 0.050 Uiso 1 1 calc R . .
C25 C 0.5571(6) 0.76945(14) 0.2306(4) 0.0499(13) Uani 1 1 d D . .
C26 C 0.6476(6) 0.79555(13) 0.1997(4) 0.0435(12) Uani 1 1 d . A .
H26 H 0.6185 0.8078 0.1407 0.052 Uiso 1 1 calc R . .
C27 C 0.4275(11) 0.7574(4) 0.1590(9) 0.058(3) Uani 0.78(2) 1 d PDU A 1
O7 O 0.3273(8) 0.7400(2) 0.2030(10) 0.090(4) Uani 0.78(2) 1 d PDU A 1
O8 O 0.4187(12) 0.7673(3) 0.0698(9) 0.081(3) Uani 0.78(2) 1 d PDU A 1
C27A C 0.396(3) 0.7578(10) 0.197(3) 0.062(9) Uani 0.22(2) 1 d PDU A 2
O7A O 0.296(4) 0.7464(12) 0.255(2) 0.145(15) Uani 0.22(2) 1 d PDU A 2
O8A O 0.370(6) 0.7694(12) 0.109(3) 0.100(13) Uani 0.22(2) 1 d PDU A 2
C28 C 0.7753(7) 0.74248(13) 0.4719(3) 0.0451(13) Uani 1 1 d . . .
H28A H 0.6933 0.7267 0.4854 0.054 Uiso 1 1 calc R . .
H28B H 0.8638 0.7280 0.4641 0.054 Uiso 1 1 calc R . .
C29 C 0.9343(7) 0.76068(15) 0.6230(4) 0.0619(18) Uani 1 1 d . . .
H29 H 1.0017 0.7425 0.6119 0.074 Uiso 1 1 calc R . .
C30 C 0.9613(7) 0.78088(16) 0.7013(4) 0.0624(17) Uani 1 1 d . . .
H30 H 1.0512 0.7778 0.7428 0.075 Uiso 1 1 calc R . .
C31 C 0.8605(6) 0.80668(13) 0.7245(4) 0.0412(12) Uani 1 1 d . . .
C32 C 0.7382(6) 0.81049(16) 0.6566(4) 0.0552(15) Uani 1 1 d . . .
H32 H 0.6684 0.8282 0.6669 0.066 Uiso 1 1 calc R . .
C33 C 0.7126(6) 0.79013(16) 0.5760(4) 0.0535(14) Uani 1 1 d . . .
H33 H 0.6249 0.7934 0.5325 0.064 Uiso 1 1 calc R . .
C34 C 0.8862(5) 0.82628(12) 0.8172(4) 0.0379(11) Uani 1 1 d . . .
C35 C 1.0245(6) 0.82985(16) 0.8663(4) 0.0583(16) Uani 1 1 d . . .
H35 H 1.1090 0.8207 0.8393 0.070 Uiso 1 1 calc R . .
C36 C 1.0413(6) 0.84732(17) 0.9579(5) 0.0616(17) Uani 1 1 d . . .
H36 H 1.1379 0.8486 0.9923 0.074 Uiso 1 1 calc R . .
C37 C 0.7971(5) 0.85765(13) 0.9503(3) 0.0384(11) Uani 1 1 d . . .
H37 H 0.7151 0.8669 0.9798 0.046 Uiso 1 1 calc R . .
C38 C 0.7696(5) 0.84088(13) 0.8614(4) 0.0397(11) Uani 1 1 d . . .
H38 H 0.6709 0.8393 0.8304 0.048 Uiso 1 1 calc R . .

loop_
_atom_site_aniso_label
_atom_site_aniso_U_11
_atom_site_aniso_U_22
_atom_site_aniso_U_33
_atom_site_aniso_U_23
_atom_site_aniso_U_13
_atom_site_aniso_U_12
Cu1 0.0216(3) 0.0390(3) 0.0203(3) -0.0020(2) -0.00397(18) -0.0024(2)
O1 0.0167(14) 0.0485(18) 0.0395(18) 0.0023(14) 0.0044(13) -0.0035(13)
O2 0.0326(18) 0.052(2) 0.0375(19) 0.0114(15) 0.0035(15) -0.0017(15)
O3 0.0195(15) 0.0541(19) 0.0347(18) 0.0001(15) -0.0025(13) 0.0058(14)
O4 0.033(2) 0.101(3) 0.083(3) 0.051(3) 0.025(2) 0.013(2)
O5 0.0346(17) 0.0372(17) 0.0356(18) 0.0022(14) -0.0062(14) -0.0033(14)
O6 0.038(2) 0.064(2) 0.094(3) 0.029(2) 0.016(2) 0.0023(19)
N1 0.030(2) 0.042(2) 0.0254(19) -0.0010(16) -0.0156(16) 0.0043(16)
N2 0.0219(18) 0.056(2) 0.0137(16) -0.0016(15) -0.0017(13) -0.0016(17)
N3 0.061(3) 0.0318(19) 0.025(2) -0.0014(16) -0.0060(19) -0.0033(19)
N4 0.0261(19) 0.044(2) 0.0278(19) -0.0096(16) -0.0025(15) -0.0043(17)
C1 0.023(2) 0.035(2) 0.033(2) -0.0102(19) -0.0005(18) -0.0007(18)
C2 0.0200(19) 0.038(2) 0.0208(19) -0.0034(17) 0.0017(15) 0.0010(17)
C3 0.025(2) 0.049(3) 0.026(2) -0.0041(19) -0.0086(18) 0.005(2)
C4 0.028(2) 0.032(2) 0.0199(19) -0.0066(16) -0.0068(16) 0.0025(18)
C5 0.027(2) 0.036(2) 0.0194(19) 0.0032(17) -0.0012(16) -0.0027(18)
C6 0.021(2) 0.040(2) 0.023(2) -0.0005(17) -0.0058(16) 0.0029(18)
C7 0.022(2) 0.037(2) 0.024(2) 0.0001(17) -0.0005(16) 0.0034(18)
C8 0.016(2) 0.036(2) 0.039(3) 0.0002(19) 0.0040(18) 0.0010(17)
C9 0.038(3) 0.043(2) 0.022(2) -0.0060(19) -0.0125(19) 0.004(2)
C10 0.020(2) 0.078(4) 0.025(2) -0.013(2) 0.0050(17) 0.001(2)
C11 0.021(2) 0.094(4) 0.028(2) -0.019(3) -0.0100(19) -0.003(2)
C12 0.031(2) 0.055(3) 0.0152(19) -0.0054(19) -0.0036(17) 0.004(2)
C13 0.029(3) 0.079(4) 0.034(3) -0.016(3) -0.001(2) -0.005(2)
C14 0.021(2) 0.081(4) 0.035(3) -0.019(3) -0.0062(19) -0.004(2)
C15 0.026(2) 0.048(3) 0.018(2) -0.0065(18) -0.0040(17) -0.0021(19)
C16 0.029(2) 0.063(3) 0.018(2) -0.012(2) -0.0043(17) 0.010(2)
C17 0.030(2) 0.073(3) 0.020(2) -0.010(2) -0.0044(18) 0.006(2)
C18 0.028(2) 0.071(3) 0.032(3) -0.008(2) -0.010(2) 0.015(2)
C19 0.026(2) 0.066(3) 0.034(3) -0.011(2) -0.013(2) 0.007(2)
C20 0.040(3) 0.042(3) 0.041(3) -0.002(2) -0.001(2) 0.009(2)
C21 0.040(3) 0.038(2) 0.028(2) -0.0046(18) 0.0014(19) 0.003(2)
C22 0.037(3) 0.034(2) 0.035(2) -0.0054(19) -0.005(2) -0.002(2)
C23 0.045(3) 0.037(2) 0.026(2) -0.0006(18) -0.004(2) -0.003(2)
C24 0.047(3) 0.045(3) 0.033(3) 0.000(2) 0.003(2) -0.010(2)
C25 0.049(3) 0.053(3) 0.045(3) -0.001(2) -0.012(3) -0.009(3)
C26 0.046(3) 0.045(3) 0.036(3) -0.011(2) -0.015(2) 0.000(2)
C27 0.055(5) 0.066(6) 0.046(6) -0.006(5) -0.024(4) -0.016(4)
O7 0.058(4) 0.074(5) 0.129(9) 0.004(5) -0.030(5) -0.039(3)
O8 0.077(6) 0.097(5) 0.059(6) -0.004(5) -0.039(4) -0.033(4)
C27A 0.09(2) 0.028(14) 0.064(17) 0.034(15) -0.007(14) -0.009(14)
O7A 0.13(3) 0.28(4) 0.034(13) -0.042(16) 0.047(15) -0.06(2)
O8A 0.13(3) 0.11(2) 0.045(16) 0.010(16) -0.037(16) -0.09(2)
C28 0.067(4) 0.042(3) 0.024(2) -0.005(2) -0.004(2) -0.005(2)
C29 0.070(4) 0.060(3) 0.050(3) -0.020(3) -0.018(3) 0.026(3)
C30 0.065(4) 0.078(4) 0.038(3) -0.016(3) -0.027(3) 0.019(3)
C31 0.047(3) 0.046(3) 0.029(2) -0.007(2) -0.005(2) 0.001(2)
C32 0.047(3) 0.082(4) 0.036(3) -0.003(3) -0.002(2) 0.012(3)
C33 0.042(3) 0.072(4) 0.044(3) -0.007(3) -0.010(2) -0.001(3)
C34 0.035(3) 0.040(2) 0.038(3) -0.006(2) -0.002(2) 0.002(2)
C35 0.027(3) 0.084(4) 0.064(4) -0.038(3) 0.005(2) 0.002(3)
C36 0.030(3) 0.093(4) 0.058(4) -0.036(3) -0.015(3) 0.006(3)
C37 0.026(2) 0.056(3) 0.032(2) -0.006(2) 0.0020(19) -0.002(2)
C38 0.035(3) 0.052(3) 0.031(2) -0.005(2) -0.006(2) -0.004(2)

loop_
_atom_type_symbol
_atom_type_description
_atom_type_scat_dispersion_real
_atom_type_scat_dispersion_imag
_atom_type_scat_source
C C 0.0033 0.0016 'International Tables Vol C Tables 4.2.6.8 and 6.1.1.4'
H H 0.0000 0.0000 'International Tables Vol C Tables 4.2.6.8 and 6.1.1.4'
N N 0.0061 0.0033 'International Tables Vol C Tables 4.2.6.8 and 6.1.1.4'
O O 0.0106 0.0060 'International Tables Vol C Tables 4.2.6.8 and 6.1.1.4'
Cu Cu 0.3201 1.2651 'International Tables Vol C Tables 4.2.6.8 and 6.1.1.4'

loop_
_geom_angle_atom_site_label_1
_geom_angle_atom_site_label_2
_geom_angle_atom_site_label_3
_geom_angle
_geom_angle_site_symmetry_1
_geom_angle_site_symmetry_3
O1 Cu1 O5 176.12(13) . .
O1 Cu1 N2 91.11(14) . 1_556
O5 Cu1 N2 89.51(14) . 1_556
O1 Cu1 N4 90.37(14) . 1_554
O5 Cu1 N4 88.32(14) . 1_554
N2 Cu1 N4 169.33(15) 1_556 1_554
O1 Cu1 O3 90.84(12) . 1_455
O5 Cu1 O3 92.91(13) . 1_455
N2 Cu1 O3 95.60(14) 1_556 1_455
N4 Cu1 O3 94.95(14) 1_554 1_455
C1 O1 Cu1 127.0(3) . .
C8 O3 Cu1 134.0(3) . 1_655
C20 O5 Cu1 109.6(3) . .
C10 N1 C14 119.0(4) . .
C10 N1 C9 120.6(4) . .
C14 N1 C9 120.4(4) . .
C17 N2 C18 117.1(4) . .
C17 N2 Cu1 121.6(3) . 1_554
C18 N2 Cu1 121.3(3) . 1_554
C33 N3 C29 119.1(4) . .
C33 N3 C28 119.4(4) . .
C29 N3 C28 121.2(4) . .
C36 N4 C37 117.1(4) . .
C36 N4 Cu1 120.8(3) . 1_556
C37 N4 Cu1 122.1(3) . 1_556
O1 C1 O2 124.6(4) . .
O1 C1 C2 115.9(4) . .
O2 C1 C2 119.5(4) . .
C7 C2 C3 118.7(4) . .
C7 C2 C1 119.7(4) . .
C3 C2 C1 121.6(4) . .
C4 C3 C2 121.1(4) . .
C4 C3 H3 119.5 . .
C2 C3 H3 119.5 . .
C3 C4 C5 119.7(4) . .
C3 C4 C9 120.3(4) . .
C5 C4 C9 120.0(4) . .
C4 C5 C6 120.6(4) . .
C4 C5 H5 119.7 . .
C6 C5 H5 119.7 . .
C7 C6 C5 118.9(4) . .
C7 C6 C8 118.7(4) . .
C5 C6 C8 122.5(4) . .
C6 C7 C2 121.0(4) . .
C6 C7 H7 119.5 . .
C2 C7 H7 119.5 . .
O4 C8 O3 128.8(4) . .
O4 C8 C6 117.1(4) . .
O3 C8 C6 114.1(4) . .
N1 C9 C4 112.5(3) . .
N1 C9 H9A 109.1 . .
C4 C9 H9A 109.1 . .
N1 C9 H9B 109.1 . .
C4 C9 H9B 109.1 . .
H9A C9 H9B 107.8 . .
N1 C10 C11 120.8(4) . .
N1 C10 H10 119.6 . .
C11 C10 H10 119.6 . .
C12 C11 C10 122.0(4) . .
C12 C11 H11 119.0 . .
C10 C11 H11 119.0 . .
C11 C12 C13 116.5(4) . .
C11 C12 C15 123.7(4) . .
C13 C12 C15 119.7(4) . .
C14 C13 C12 120.6(5) . .
C14 C13 H13 119.7 . .
C12 C13 H13 119.7 . .
N1 C14 C13 121.0(4) . .
N1 C14 H14 119.5 . .
C13 C14 H14 119.5 . .
C19 C15 C16 117.1(4) . .
C19 C15 C12 122.4(4) . .
C16 C15 C12 120.5(4) . .
C17 C16 C15 119.4(4) . .
C17 C16 H16 120.3 . .
C15 C16 H16 120.3 . .
N2 C17 C16 123.2(4) . .
N2 C17 H17 118.4 . .
C16 C17 H17 118.4 . .
N2 C18 C19 121.7(5) . .
N2 C18 H18 119.1 . .
C19 C18 H18 119.1 . .
C15 C19 C18 121.4(4) . .
C15 C19 H19 119.3 . .
C18 C19 H19 119.3 . .
O6 C20 O5 122.7(5) . .
O6 C20 C21 119.5(4) . .
O5 C20 C21 117.8(4) . .
C26 C21 C22 118.9(5) . .
C26 C21 C20 119.2(4) . .
C22 C21 C20 121.9(4) . .
C23 C22 C21 122.0(4) . .
C23 C22 H22 119.0 . .
C21 C22 H22 119.0 . .
C22 C23 C24 118.8(4) . .
C22 C23 C28 121.2(4) . .
C24 C23 C28 120.0(4) . .
C23 C24 C25 121.1(5) . .
C23 C24 H24 119.4 . .
C25 C24 H24 119.4 . .
C26 C25 C24 118.8(4) . .
C26 C25 C27 117.6(7) . .
C24 C25 C27 123.2(7) . .
C26 C25 C27A 133.1(11) . .
C24 C25 C27A 106.9(11) . .
C27 C25 C27A 23.2(13) . .
C25 C26 C21 120.3(5) . .
C25 C26 H26 119.8 . .
C21 C26 H26 119.8 . .
O8 C27 O7 127.7(8) . .
O8 C27 C25 119.7(10) . .
O7 C27 C25 112.2(9) . .
O8A C27A O7A 127(3) . .
O8A C27A C25 105(3) . .
O7A C27A C25 126(3) . .
N3 C28 C23 114.2(4) . .
N3 C28 H28A 108.7 . .
C23 C28 H28A 108.7 . .
N3 C28 H28B 108.7 . .
C23 C28 H28B 108.7 . .
H28A C28 H28B 107.6 . .
C30 C29 N3 120.8(5) . .
C30 C29 H29 119.6 . .
N3 C29 H29 119.6 . .
C29 C30 C31 121.8(5) . .
C29 C30 H30 119.1 . .
C31 C30 H30 119.1 . .
C32 C31 C30 114.6(5) . .
C32 C31 C34 124.8(5) . .
C30 C31 C34 120.5(4) . .
C33 C32 C31 123.1(5) . .
C33 C32 H32 118.4 . .
C31 C32 H32 118.4 . .
N3 C33 C32 120.3(5) . .
N3 C33 H33 119.8 . .
C32 C33 H33 119.8 . .
C35 C34 C38 116.3(4) . .
C35 C34 C31 122.1(5) . .
C38 C34 C31 121.5(4) . .
C34 C35 C36 119.6(5) . .
C34 C35 H35 120.2 . .
C36 C35 H35 120.2 . .
N4 C36 C35 123.6(4) . .
N4 C36 H36 118.2 . .
C35 C36 H36 118.2 . .
N4 C37 C38 123.4(4) . .
N4 C37 H37 118.3 . .
C38 C37 H37 118.3 . .
C37 C38 C34 119.9(4) . .
C37 C38 H38 120.0 . .
C34 C38 H38 120.0 . .

loop_
_geom_bond_atom_site_label_1
_geom_bond_atom_site_label_2
_geom_bond_distance
_geom_bond_site_symmetry_2
Cu1 O1 1.968(3) .
Cu1 O5 1.987(3) .
Cu1 N2 2.010(3) 1_556
Cu1 N4 2.026(4) 1_554
Cu1 O3 2.159(3) 1_455
O1 C1 1.253(5) .
O2 C1 1.262(5) .
O3 C8 1.269(5) .
O3 Cu1 2.159(3) 1_655
O4 C8 1.236(6) .
O5 C20 1.279(5) .
O6 C20 1.231(6) .
N1 C10 1.338(5) .
N1 C14 1.352(6) .
N1 C9 1.498(5) .
N2 C17 1.333(6) .
N2 C18 1.347(5) .
N2 Cu1 2.010(3) 1_554
N3 C33 1.325(7) .
N3 C29 1.382(7) .
N3 C28 1.483(6) .
N4 C36 1.285(7) .
N4 C37 1.333(5) .
N4 Cu1 2.026(4) 1_556
C1 C2 1.498(6) .
C2 C7 1.392(6) .
C2 C3 1.405(6) .
C3 C4 1.360(6) .
C3 H3 0.9500 .
C4 C5 1.393(6) .
C4 C9 1.526(6) .
C5 C6 1.400(6) .
C5 H5 0.9500 .
C6 C7 1.381(6) .
C6 C8 1.521(6) .
C7 H7 0.9500 .
C9 H9A 0.9900 .
C9 H9B 0.9900 .
C10 C11 1.371(6) .
C10 H10 0.9500 .
C11 C12 1.347(7) .
C11 H11 0.9500 .
C12 C13 1.402(6) .
C12 C15 1.497(6) .
C13 C14 1.361(7) .
C13 H13 0.9500 .
C14 H14 0.9500 .
C15 C19 1.345(7) .
C15 C16 1.392(6) .
C16 C17 1.391(6) .
C16 H16 0.9500 .
C17 H17 0.9500 .
C18 C19 1.396(6) .
C18 H18 0.9500 .
C19 H19 0.9500 .
C20 C21 1.481(7) .
C21 C26 1.390(6) .
C21 C22 1.409(6) .
C22 C23 1.355(7) .
C22 H22 0.9500 .
C23 C24 1.391(7) .
C23 C28 1.504(6) .
C24 C25 1.411(7) .
C24 H24 0.9500 .
C25 C26 1.389(8) .
C25 C27 1.522(9) .
C25 C27A 1.549(18) .
C26 H26 0.9500 .
C27 O8 1.275(12) .
C27 O7 1.321(13) .
C27A O8A 1.277(15) .
C27A O7A 1.335(16) .
C28 H28A 0.9900 .
C28 H28B 0.9900 .
C29 C30 1.327(7) .
C29 H29 0.9500 .
C30 C31 1.406(8) .
C30 H30 0.9500 .
C31 C32 1.378(7) .
C31 C34 1.475(6) .
C32 C33 1.355(8) .
C32 H32 0.9500 .
C33 H33 0.9500 .
C34 C35 1.364(7) .
C34 C38 1.387(7) .
C35 C36 1.418(7) .
C35 H35 0.9500 .
C36 H36 0.9500 .
C37 C38 1.378(6) .
C37 H37 0.9500 .
C38 H38 0.9500 .

loop_
_platon_squeeze_void_nr
_platon_squeeze_void_average_x
_platon_squeeze_void_average_y
_platon_squeeze_void_average_z
_platon_squeeze_void_volume
_platon_squeeze_void_count_electrons
_platon_squeeze_void_content
1 -0.499 -0.012 0.622 2009 697 ' '
